data_4066789
loop_
_publ_author_name
'Terrasson, Vincent'
'Planas, Jos\'e Giner'
'Vi\~nas, Clara'
'Teixidor, Francesc'
'Prim, Damien'
'Light, Mark E.'
'Hursthouse, Michael B.'

_publ_section_title
;
 closo-o-Carboranylmethylamine&#x2212;Pyridine Associations: Synthesis,
 Characterization, and First Complexation Studies
;
_journal_issue 18
_journal_name_full Organometallics
_journal_page_first 4130
_journal_paper_doi 10.1021/om1006374
_journal_volume 29
_journal_year 2010
_chemical_compound_source Pepe
_chemical_formula_moiety 'C16 H26 B10 Cl2 N2 Pd'
_chemical_formula_sum 'C16 H26 B10 Cl2 N2 Pd'
_chemical_formula_weight 531.79
_chemical_name_systematic
;
 ?
;
_space_group_IT_number 14
_symmetry_cell_setting monoclinic
_symmetry_space_group_name_Hall '-P 2yn'
_symmetry_space_group_name_H-M 'P 1 21/n 1'
_atom_sites_solution_hydrogens geom
_atom_sites_solution_primary direct
_atom_sites_solution_secondary difmap
_audit_creation_method SHELXL-97
_cell_angle_alpha 90.00
_cell_angle_beta 102.028(2)
_cell_angle_gamma 90.00
_cell_formula_units_Z 4
_cell_length_a 8.9577(3)
_cell_length_b 14.3902(3)
_cell_length_c 18.5339(7)
_cell_measurement_reflns_used 26248
_cell_measurement_temperature 120(2)
_cell_measurement_theta_max 27.48
_cell_measurement_theta_min 2.91
_cell_volume 2336.63(13)
_computing_cell_refinement 'DENZO (Otwinowski & Minor, 1997) & COLLECT (Hooft, R.W.W., 1998)'
_computing_data_collection 'COLLECT (Hooft, R.W.W., 1998)'
_computing_data_reduction 'DENZO (Otwinowski & Minor, 1997) & COLLECT (Hooft, R.W.W., 1998)'
_computing_molecular_graphics 'CAMERON (Watkin, et al., 1993)'
_computing_publication_material 'WINGX (Farrugia, 1998)'
_computing_structure_refinement 'SHELXL-97 (Sheldrick, 2008)'
_computing_structure_solution 'SHELXS-97 (Sheldrick, 2008)'
_diffrn_ambient_temperature 120(2)
_diffrn_detector_area_resol_mean 9.091
_diffrn_measured_fraction_theta_full 0.998
_diffrn_measured_fraction_theta_max 0.998
_diffrn_measurement_device_type 'Bruker-Nonius Roper CCD camera on \k-goniostat'
_diffrn_measurement_method '\f & \w scans'
_diffrn_radiation_monochromator graphite
_diffrn_radiation_source 'Bruker-Nonius FR591 rotating anode'
_diffrn_radiation_type MoK\a
_diffrn_radiation_wavelength 0.71073
_diffrn_reflns_av_R_equivalents 0.0645
_diffrn_reflns_av_sigmaI/netI 0.0540
_diffrn_reflns_limit_h_max 11
_diffrn_reflns_limit_h_min -11
_diffrn_reflns_limit_k_max 18
_diffrn_reflns_limit_k_min -18
_diffrn_reflns_limit_l_max 24
_diffrn_reflns_limit_l_min -24
_diffrn_reflns_number 27368
_diffrn_reflns_theta_full 27.48
_diffrn_reflns_theta_max 27.48
_diffrn_reflns_theta_min 3.12
_exptl_absorpt_coefficient_mu 1.031
_exptl_absorpt_correction_T_max 0.8691
_exptl_absorpt_correction_T_min 0.7473
_exptl_absorpt_correction_type multi-scan
_exptl_absorpt_process_details 'SADABS 2007/2 (Sheldrick, G.M., 2007)'
_exptl_crystal_colour brown
_exptl_crystal_density_diffrn 1.512
_exptl_crystal_density_method 'not measured'
_exptl_crystal_description fragment
_exptl_crystal_F_000 1064
_exptl_crystal_size_max 0.30
_exptl_crystal_size_mid 0.20
_exptl_crystal_size_min 0.14
_refine_diff_density_max 0.778
_refine_diff_density_min -0.754
_refine_diff_density_rms 0.107
_refine_ls_extinction_coef 0.0017(3)
_refine_ls_extinction_expression Fc^*^=kFc[1+0.001xFc^2^\l^3^/sin(2\q)]^-1/4^
_refine_ls_extinction_method SHELXL
_refine_ls_goodness_of_fit_ref 1.067
_refine_ls_hydrogen_treatment mixed
_refine_ls_matrix_type full
_refine_ls_number_parameters 286
_refine_ls_number_reflns 5352
_refine_ls_number_restraints 1
_refine_ls_restrained_S_all 1.067
_refine_ls_R_factor_all 0.0574
_refine_ls_R_factor_gt 0.0392
_refine_ls_shift/su_max 0.001
_refine_ls_shift/su_mean 0.000
_refine_ls_structure_factor_coef Fsqd
_refine_ls_weighting_details 'calc w=1/[\s^2^(Fo^2^)+(0.0349P)^2^+2.0300P] where P=(Fo^2^+2Fc^2^)/3'
_refine_ls_weighting_scheme calc
_refine_ls_wR_factor_gt 0.0837
_refine_ls_wR_factor_ref 0.0910
_reflns_number_gt 4212
_reflns_number_total 5352
_reflns_threshold_expression >2\s(I)
_cod_data_source_file om1006374_si_002.cif
_cod_data_source_block 2009gjt0002
_cod_original_sg_symbol_H-M 'P 21/n'
_cod_database_code 4066789

loop_
_symmetry_equiv_pos_as_xyz
'x, y, z'
'-x+1/2, y+1/2, -z+1/2'
'-x, -y, -z'
'x-1/2, -y-1/2, z-1/2'

loop_
_atom_site_label
_atom_site_type_symbol
_atom_site_fract_x
_atom_site_fract_y
_atom_site_fract_z
_atom_site_U_iso_or_equiv
_atom_site_adp_type
_atom_site_occupancy
_atom_site_symmetry_multiplicity
_atom_site_calc_flag
_atom_site_refinement_flags
C12 C 0.4250(4) 0.2613(3) -0.1928(2) 0.0362(9) Uani 1 1 d .
H12 H 0.5237 0.2385 -0.1945 0.043 Uiso 1 1 calc R
C13 C 0.3674(4) 0.3380(2) -0.23400(19) 0.0315(8) Uani 1 1 d .
H13 H 0.4254 0.3673 -0.2650 0.038 Uiso 1 1 calc R
C14 C 0.2252(4) 0.3721(2) -0.22994(19) 0.0336(8) Uani 1 1 d .
H14 H 0.1867 0.4258 -0.2574 0.040 Uiso 1 1 calc R
C1 C 0.2469(3) 0.3284(2) 0.08122(16) 0.0184(6) Uani 1 1 d .
C2 C 0.4046(4) 0.3953(2) 0.10344(18) 0.0258(7) Uani 1 1 d .
C3 C 0.2487(3) 0.2529(2) 0.02169(16) 0.0184(6) Uani 1 1 d .
H3 H 0.3218 0.2729 -0.0094 0.022 Uiso 1 1 calc R
C4 C 0.2948(4) 0.1573(2) 0.05197(16) 0.0187(6) Uani 1 1 d .
C5 C 0.4408(4) 0.1224(2) 0.06217(18) 0.0229(7) Uani 1 1 d .
H5 H 0.5199 0.1576 0.0483 0.028 Uiso 1 1 calc R
C6 C 0.4703(4) 0.0347(2) 0.09307(18) 0.0253(7) Uani 1 1 d .
H6 H 0.5704 0.0094 0.1011 0.030 Uiso 1 1 calc R
C7 C 0.3528(4) -0.0153(2) 0.11196(17) 0.0234(7) Uani 1 1 d .
H7 H 0.3719 -0.0745 0.1347 0.028 Uiso 1 1 calc R
C8 C 0.2075(4) 0.0213(2) 0.09757(16) 0.0204(7) Uani 1 1 d .
H8 H 0.1262 -0.0143 0.1091 0.024 Uiso 1 1 calc R
C9 C 0.0982(4) 0.1994(2) -0.09990(17) 0.0240(7) Uani 1 1 d .
H9A H -0.0076 0.1949 -0.1290 0.029 Uiso 1 1 calc R
H9B H 0.1381 0.1354 -0.0908 0.029 Uiso 1 1 calc R
C10 C 0.1939(4) 0.2503(2) -0.14540(16) 0.0223(7) Uani 1 1 d .
C11 C 0.3388(4) 0.2177(2) -0.14913(19) 0.0311(8) Uani 1 1 d .
H11 H 0.3788 0.1647 -0.1211 0.037 Uiso 1 1 calc R
C15 C 0.1385(4) 0.3286(2) -0.18625(18) 0.0277(7) Uani 1 1 d .
H15 H 0.0405 0.3524 -0.1841 0.033 Uiso 1 1 calc R
C16 C 0.5389(4) 0.3768(3) 0.0681(2) 0.0366(9) Uani 1 1 d .
H16A H 0.5794 0.3146 0.0820 0.055 Uiso 1 1 calc R
H16B H 0.6185 0.4232 0.0851 0.055 Uiso 1 1 calc R
H16C H 0.5060 0.3805 0.0144 0.055 Uiso 1 1 calc R
B3 B 0.3661(4) 0.3151(3) 0.1669(2) 0.0241(8) Uani 1 1 d .
H3A H 0.4363 0.2514 0.1843 0.029 Uiso 1 1 calc R
B4 B 0.1650(4) 0.3144(3) 0.15648(19) 0.0223(8) Uani 1 1 d .
H4 H 0.1019 0.2505 0.1675 0.027 Uiso 1 1 calc R
B5 B 0.0871(4) 0.3937(2) 0.0840(2) 0.0229(8) Uani 1 1 d .
H5A H -0.0277 0.3820 0.0474 0.027 Uiso 1 1 calc R
B6 B 0.2415(5) 0.4410(2) 0.0495(2) 0.0268(8) Uani 1 1 d .
H6A H 0.2304 0.4594 -0.0101 0.032 Uiso 1 1 calc R
B7 B 0.4343(5) 0.4284(3) 0.1938(2) 0.0298(9) Uani 1 1 d .
H7A H 0.5498 0.4398 0.2298 0.036 Uiso 1 1 calc R
B8 B 0.2812(4) 0.3798(2) 0.2280(2) 0.0242(8) Uani 1 1 d .
H8A H 0.2948 0.3594 0.2873 0.029 Uiso 1 1 calc R
B9 B 0.1082(5) 0.4287(2) 0.1774(2) 0.0260(8) Uani 1 1 d .
H9 H 0.0074 0.4407 0.2032 0.031 Uiso 1 1 calc R
B10 B 0.1550(5) 0.5061(3) 0.1103(2) 0.0279(9) Uani 1 1 d .
H10 H 0.0846 0.5692 0.0913 0.034 Uiso 1 1 calc R
B11 B 0.3563(5) 0.5069(3) 0.1210(2) 0.0311(9) Uani 1 1 d .
H11A H 0.4201 0.5700 0.1090 0.037 Uiso 1 1 calc R
B12 B 0.2744(5) 0.4990(3) 0.1999(2) 0.0267(8) Uani 1 1 d .
H12A H 0.2832 0.5574 0.2405 0.032 Uiso 1 1 calc R
N1 N 0.1781(3) 0.10589(16) 0.06773(13) 0.0173(5) Uani 1 1 d .
N2 N 0.0943(3) 0.24389(18) -0.02688(14) 0.0193(5) Uani 1 1 d D
Cl2 Cl -0.15562(9) 0.05670(5) 0.08776(4) 0.02537(19) Uani 1 1 d .
Cl3 Cl -0.25138(9) 0.23264(5) -0.03124(5) 0.02807(19) Uani 1 1 d .
Pd1 Pd -0.03179(3) 0.160152(15) 0.027025(13) 0.01835(10) Uani 1 1 d .
H2N H 0.050(3) 0.2962(15) -0.0372(17) 0.016(8) Uiso 1 1 d D

loop_
_atom_site_aniso_label
_atom_site_aniso_U_11
_atom_site_aniso_U_22
_atom_site_aniso_U_33
_atom_site_aniso_U_23
_atom_site_aniso_U_13
_atom_site_aniso_U_12
C12 0.035(2) 0.044(2) 0.034(2) 0.0038(17) 0.0160(17) 0.0091(17)
C13 0.038(2) 0.0363(19) 0.0210(17) 0.0008(15) 0.0092(15) -0.0074(16)
C14 0.039(2) 0.0332(19) 0.0268(19) 0.0115(15) 0.0026(16) -0.0001(16)
C1 0.0178(16) 0.0197(15) 0.0167(15) -0.0008(12) 0.0013(12) -0.0022(12)
C2 0.0258(19) 0.0273(17) 0.0248(17) -0.0063(13) 0.0065(14) -0.0101(14)
C3 0.0188(17) 0.0212(15) 0.0163(15) -0.0010(12) 0.0064(12) -0.0032(12)
C4 0.0208(17) 0.0195(15) 0.0161(15) -0.0029(12) 0.0045(12) -0.0026(12)
C5 0.0168(17) 0.0256(16) 0.0277(18) -0.0011(13) 0.0077(14) -0.0028(13)
C6 0.0190(17) 0.0262(17) 0.0311(19) -0.0011(14) 0.0062(14) 0.0021(13)
C7 0.0231(18) 0.0225(16) 0.0243(17) 0.0004(13) 0.0044(14) -0.0001(13)
C8 0.0213(17) 0.0215(15) 0.0183(16) 0.0022(12) 0.0037(13) -0.0047(13)
C9 0.0273(19) 0.0282(17) 0.0162(16) -0.0086(13) 0.0040(14) -0.0085(14)
C10 0.0273(19) 0.0243(16) 0.0150(15) -0.0043(12) 0.0035(13) -0.0031(13)
C11 0.037(2) 0.0303(18) 0.0291(19) 0.0069(15) 0.0141(16) 0.0111(15)
C15 0.0251(19) 0.0335(19) 0.0235(17) 0.0038(14) 0.0030(14) 0.0044(14)
C16 0.030(2) 0.044(2) 0.038(2) -0.0098(17) 0.0130(17) -0.0165(17)
B3 0.025(2) 0.0282(19) 0.0187(18) 0.0020(15) 0.0026(15) 0.0011(15)
B4 0.025(2) 0.0259(18) 0.0166(17) 0.0032(14) 0.0055(15) 0.0024(15)
B5 0.024(2) 0.0230(18) 0.0199(18) -0.0004(14) 0.0016(15) 0.0058(15)
B6 0.040(2) 0.0196(18) 0.0210(19) 0.0008(15) 0.0059(17) -0.0004(16)
B7 0.029(2) 0.031(2) 0.027(2) -0.0099(16) 0.0021(17) -0.0053(17)
B8 0.029(2) 0.0243(18) 0.0176(18) -0.0013(14) 0.0012(16) 0.0005(15)
B9 0.034(2) 0.0244(19) 0.0185(18) -0.0021(15) 0.0025(16) 0.0060(16)
B10 0.043(3) 0.0200(18) 0.0196(19) 0.0007(15) 0.0028(17) 0.0056(16)
B11 0.048(3) 0.024(2) 0.022(2) -0.0054(15) 0.0065(18) -0.0109(17)
B12 0.036(2) 0.0242(19) 0.0195(19) -0.0049(15) 0.0040(17) -0.0003(16)
N1 0.0144(13) 0.0216(13) 0.0170(13) 0.0004(10) 0.0061(10) -0.0020(10)
N2 0.0199(14) 0.0202(14) 0.0169(13) 0.0004(10) 0.0019(11) -0.0002(11)
Cl2 0.0210(4) 0.0289(4) 0.0285(4) 0.0000(3) 0.0105(3) -0.0055(3)
Cl3 0.0194(4) 0.0283(4) 0.0350(5) 0.0014(3) 0.0022(3) 0.0020(3)
Pd1 0.01539(15) 0.02132(14) 0.01868(14) -0.00028(9) 0.00432(9) -0.00175(9)

loop_
_atom_type_symbol
_atom_type_description
_atom_type_scat_dispersion_real
_atom_type_scat_dispersion_imag
_atom_type_scat_source
C C 0.0033 0.0016 'International Tables Vol C Tables 4.2.6.8 and 6.1.1.4'
H H 0.0000 0.0000 'International Tables Vol C Tables 4.2.6.8 and 6.1.1.4'
B B 0.0013 0.0007 'International Tables Vol C Tables 4.2.6.8 and 6.1.1.4'
N N 0.0061 0.0033 'International Tables Vol C Tables 4.2.6.8 and 6.1.1.4'
Cl Cl 0.1484 0.1585 'International Tables Vol C Tables 4.2.6.8 and 6.1.1.4'
Pd Pd -0.9988 1.0072 'International Tables Vol C Tables 4.2.6.8 and 6.1.1.4'

loop_
_geom_angle_atom_site_label_1
_geom_angle_atom_site_label_2
_geom_angle_atom_site_label_3
_geom_angle
C13 C12 C11 119.9(3)
C13 C12 H12 120.1
C11 C12 H12 120.1
C12 C13 C14 119.7(3)
C12 C13 H13 120.1
C14 C13 H13 120.1
C13 C14 C15 120.5(3)
C13 C14 H14 119.7
C15 C14 H14 119.7
C3 C1 C2 116.1(2)
C3 C1 B4 124.4(2)
C2 C1 B4 110.2(2)
C3 C1 B6 114.8(2)
C2 C1 B6 60.6(2)
B4 C1 B6 113.7(2)
C3 C1 B5 122.4(2)
C2 C1 B5 109.9(2)
B4 C1 B5 62.7(2)
B6 C1 B5 62.1(2)
C3 C1 B3 118.6(2)
C2 C1 B3 60.9(2)
B4 C1 B3 61.8(2)
B6 C1 B3 112.7(2)
B5 C1 B3 113.1(2)
C16 C2 C1 119.8(3)
C16 C2 B7 120.0(3)
C1 C2 B7 110.5(2)
C16 C2 B11 120.3(3)
C1 C2 B11 110.4(3)
B7 C2 B11 63.0(2)
C16 C2 B6 118.2(3)
C1 C2 B6 60.62(19)
B7 C2 B6 113.8(3)
B11 C2 B6 62.2(2)
C16 C2 B3 117.8(3)
C1 C2 B3 60.73(19)
B7 C2 B3 62.2(2)
B11 C2 B3 113.7(3)
B6 C2 B3 112.6(3)
N2 C3 C4 107.0(2)
N2 C3 C1 110.2(2)
C4 C3 C1 114.6(2)
N2 C3 H3 108.3
C4 C3 H3 108.3
C1 C3 H3 108.3
N1 C4 C5 121.4(3)
N1 C4 C3 114.4(3)
C5 C4 C3 124.2(3)
C4 C5 C6 118.9(3)
C4 C5 H5 120.6
C6 C5 H5 120.6
C7 C6 C5 119.3(3)
C7 C6 H6 120.4
C5 C6 H6 120.4
C8 C7 C6 119.5(3)
C8 C7 H7 120.3
C6 C7 H7 120.3
N1 C8 C7 121.6(3)
N1 C8 H8 119.2
C7 C8 H8 119.2
N2 C9 C10 114.8(2)
N2 C9 H9A 108.6
C10 C9 H9A 108.6
N2 C9 H9B 108.6
C10 C9 H9B 108.6
H9A C9 H9B 107.6
C15 C10 C11 118.4(3)
C15 C10 C9 121.1(3)
C11 C10 C9 120.5(3)
C12 C11 C10 121.1(3)
C12 C11 H11 119.5
C10 C11 H11 119.5
C14 C15 C10 120.3(3)
C14 C15 H15 119.8
C10 C15 H15 119.8
C2 C16 H16A 109.5
C2 C16 H16B 109.5
H16A C16 H16B 109.5
C2 C16 H16C 109.5
H16A C16 H16C 109.5
H16B C16 H16C 109.5
C1 B3 C2 58.35(18)
C1 B3 B8 105.4(3)
C2 B3 B8 104.9(3)
C1 B3 B4 58.7(2)
C2 B3 B4 105.7(3)
B8 B3 B4 60.4(2)
C1 B3 B7 105.4(3)
C2 B3 B7 58.2(2)
B8 B3 B7 60.1(2)
B4 B3 B7 108.5(3)
C1 B3 H3A 123.9
C2 B3 H3A 124.1
B8 B3 H3A 122.7
B4 B3 H3A 121.6
B7 B3 H3A 122.1
C1 B4 B3 59.41(19)
C1 B4 B8 105.1(3)
B3 B4 B8 59.4(2)
C1 B4 B9 104.9(2)
B3 B4 B9 107.5(3)
B8 B4 B9 60.0(2)
C1 B4 B5 58.74(19)
B3 B4 B5 107.9(3)
B8 B4 B5 107.4(3)
B9 B4 B5 59.5(2)
C1 B4 H4 124.1
B3 B4 H4 121.6
B8 B4 H4 122.6
B9 B4 H4 122.6
B5 B4 H4 121.9
C1 B5 B10 105.6(3)
C1 B5 B9 105.3(3)
B10 B5 B9 60.5(2)
C1 B5 B6 58.9(2)
B10 B5 B6 59.9(2)
B9 B5 B6 108.0(3)
C1 B5 B4 58.54(19)
B10 B5 B4 108.6(3)
B9 B5 B4 60.2(2)
B6 B5 B4 107.7(3)
C1 B5 H5A 124.3
B10 B5 H5A 121.8
B9 B5 H5A 122.0
B6 B5 H5A 121.8
B4 B5 H5A 121.5
C2 B6 C1 58.77(19)
C2 B6 B10 105.3(3)
C1 B6 B10 105.5(3)
C2 B6 B11 58.7(2)
C1 B6 B11 106.1(3)
B10 B6 B11 60.1(2)
C2 B6 B5 106.0(3)
C1 B6 B5 58.98(19)
B10 B6 B5 59.7(2)
B11 B6 B5 108.1(3)
C2 B6 H6A 123.6
C1 B6 H6A 123.4
B10 B6 H6A 122.9
B11 B6 H6A 121.9
B5 B6 H6A 122.0
C2 B7 B8 105.5(3)
C2 B7 B3 59.6(2)
B8 B7 B3 59.4(2)
C2 B7 B12 105.0(3)
B8 B7 B12 60.5(2)
B3 B7 B12 107.9(3)
C2 B7 B11 58.6(2)
B8 B7 B11 108.1(3)
B3 B7 B11 108.1(3)
B12 B7 B11 59.6(2)
C2 B7 H7A 124.1
B8 B7 H7A 122.2
B3 B7 H7A 121.5
B12 B7 H7A 122.3
B11 B7 H7A 121.7
B3 B8 B7 60.5(2)
B3 B8 B4 60.2(2)
B7 B8 B4 108.6(3)
B3 B8 B9 108.4(3)
B7 B8 B9 108.0(3)
B4 B8 B9 60.3(2)
B3 B8 B12 108.3(3)
B7 B8 B12 60.0(2)
B4 B8 B12 108.1(3)
B9 B8 B12 59.7(2)
B3 B8 H8A 121.3
B7 B8 H8A 121.5
B4 B8 H8A 121.4
B9 B8 H8A 121.7
B12 B8 H8A 121.9
B5 B9 B12 107.7(3)
B5 B9 B8 107.8(3)
B12 B9 B8 60.4(2)
B5 B9 B10 59.3(2)
B12 B9 B10 60.1(2)
B8 B9 B10 108.0(3)
B5 B9 B4 60.3(2)
B12 B9 B4 108.2(3)
B8 B9 B4 59.7(2)
B10 B9 B4 107.7(3)
B5 B9 H9 122.0
B12 B9 H9 121.5
B8 B9 H9 121.7
B10 B9 H9 122.0
B4 B9 H9 121.7
B5 B10 B6 60.5(2)
B5 B10 B11 108.7(3)
B6 B10 B11 60.2(2)
B5 B10 B12 108.1(3)
B6 B10 B12 107.9(3)
B11 B10 B12 59.8(2)
B5 B10 B9 60.1(2)
B6 B10 B9 108.2(3)
B11 B10 B9 107.9(3)
B12 B10 B9 59.8(2)
B5 B10 H10 121.2
B6 B10 H10 121.5
B11 B10 H10 121.5
B12 B10 H10 122.0
B9 B10 H10 121.8
C2 B11 B12 105.1(3)
C2 B11 B10 105.3(3)
B12 B11 B10 60.3(2)
C2 B11 B6 59.1(2)
B12 B11 B6 107.9(3)
B10 B11 B6 59.7(2)
C2 B11 B7 58.4(2)
B12 B11 B7 60.0(2)
B10 B11 B7 108.0(3)
B6 B11 B7 107.5(3)
C2 B11 H11A 124.3
B12 B11 H11A 122.2
B10 B11 H11A 122.1
B6 B11 H11A 121.7
B7 B11 H11A 121.8
B11 B12 B9 108.3(3)
B11 B12 B7 60.4(2)
B9 B12 B7 107.9(3)
B11 B12 B10 59.9(2)
B9 B12 B10 60.1(2)
B7 B12 B10 108.0(3)
B11 B12 B8 107.9(3)
B9 B12 B8 60.0(2)
B7 B12 B8 59.5(2)
B10 B12 B8 107.7(3)
B11 B12 H12A 121.5
B9 B12 H12A 121.6
B7 B12 H12A 121.8
B10 B12 H12A 121.8
B8 B12 H12A 122.1
C8 N1 C4 119.3(3)
C8 N1 Pd1 126.1(2)
C4 N1 Pd1 113.83(19)
C3 N2 C9 112.8(2)
C3 N2 Pd1 107.06(18)
C9 N2 Pd1 107.90(18)
C3 N2 H2N 113(2)
C9 N2 H2N 106(2)
Pd1 N2 H2N 111(2)
N1 Pd1 N2 81.11(10)
N1 Pd1 Cl2 94.20(7)
N2 Pd1 Cl2 174.80(8)
N1 Pd1 Cl3 171.43(7)
N2 Pd1 Cl3 90.50(8)
Cl2 Pd1 Cl3 94.10(3)

loop_
_geom_bond_atom_site_label_1
_geom_bond_atom_site_label_2
_geom_bond_distance
C12 C13 1.380(5)
C12 C11 1.380(5)
C12 H12 0.9500
C13 C14 1.382(5)
C13 H13 0.9500
C14 C15 1.383(5)
C14 H14 0.9500
C1 C3 1.551(4)
C1 C2 1.688(4)
C1 B4 1.718(5)
C1 B6 1.720(4)
C1 B5 1.721(5)
C1 B3 1.730(5)
C2 C16 1.508(5)
C2 B7 1.707(5)
C2 B11 1.712(5)
C2 B6 1.720(5)
C2 B3 1.733(5)
C3 N2 1.490(4)
C3 C4 1.511(4)
C3 H3 1.0000
C4 N1 1.361(4)
C4 C5 1.377(4)
C5 C6 1.388(4)
C5 H5 0.9500
C6 C7 1.379(4)
C6 H6 0.9500
C7 C8 1.377(4)
C7 H7 0.9500
C8 N1 1.340(4)
C8 H8 0.9500
C9 N2 1.504(4)
C9 C10 1.511(4)
C9 H9A 0.9900
C9 H9B 0.9900
C10 C15 1.391(4)
C10 C11 1.395(5)
C11 H11 0.9500
C15 H15 0.9500
C16 H16A 0.9800
C16 H16B 0.9800
C16 H16C 0.9800
B3 B8 1.757(5)
B3 B4 1.772(5)
B3 B7 1.777(5)
B3 H3A 1.1200
B4 B8 1.776(5)
B4 B9 1.787(5)
B4 B5 1.790(5)
B4 H4 1.1200
B5 B10 1.761(5)
B5 B9 1.775(5)
B5 B6 1.775(5)
B5 H5A 1.1200
B6 B10 1.764(5)
B6 B11 1.773(5)
B6 H6A 1.1200
B7 B8 1.770(6)
B7 B12 1.778(6)
B7 B11 1.786(6)
B7 H7A 1.1200
B8 B9 1.781(5)
B8 B12 1.789(5)
B8 H8A 1.1200
B9 B12 1.776(6)
B9 B10 1.782(5)
B9 H9 1.1200
B10 B11 1.773(6)
B10 B12 1.781(5)
B10 H10 1.1200
B11 B12 1.772(5)
B11 H11A 1.1200
B12 H12A 1.1200
N1 Pd1 2.030(2)
N2 Pd1 2.049(3)
N2 H2N 0.853(17)
Cl2 Pd1 2.2877(8)
Cl3 Pd1 2.2887(8)
